data_7055314
loop_
_publ_author_name
'Konarev, Dmitri V.'
'Khasanov, Salavat S.'
'Kuz`min, Alexey V.'
'Otsuka, Akihiro'
'Yamochi, Hideki'
'Saito, Gunzi'
'Lyubovskaya, Rimma N.'

_publ_section_title
;
 Effective magnetic coupling with strong spin frustration in
 (Ph3MeP+)(C60&#x2022;&#xF02D;) and reversible C60&#x2022;&#xF02D;
 dimerization in (Ph3MeP+)(C60&#x2022;&#xF02D;)&#xF0D7;C6H5CN . Effect of
 solvent on structure and properties
;
_journal_name_full 'New J. Chem.'
_journal_paper_doi 10.1039/C5NJ02886H
_journal_year 2016
_chemical_formula_moiety 'C60, C19 H18 P'
_chemical_formula_sum 'C79 H18 P'
_chemical_formula_weight 997.90
_chemical_name_systematic
;
 ?
;
_chemical_properties_physical Air-sensitive
_space_group_crystal_system orthorhombic
_space_group_IT_number 19
_space_group_name_Hall 'P 2ac 2ab'
_space_group_name_H-M_alt 'P 21 21 21'
_symmetry_space_group_name_Hall 'P 2ac 2ab'
_symmetry_space_group_name_H-M 'P 21 21 21'
_atom_sites_solution_hydrogens geom
_atom_sites_solution_primary direct
_atom_sites_solution_secondary difmap
_audit_creation_method SHELXL-2013
_audit_update_record
;
2016-01-14 deposited with the CCDC.
2016-01-18 downloaded from the CCDC.
;
_cell_angle_alpha 90
_cell_angle_beta 90
_cell_angle_gamma 90
_cell_formula_units_Z 4
_cell_length_a 10.0792(2)
_cell_length_b 15.6628(3)
_cell_length_c 26.4166(5)
_cell_measurement_reflns_used 5099
_cell_measurement_temperature 100(2)
_cell_measurement_theta_max 28.67
_cell_measurement_theta_min 2.16
_cell_volume 4170.35(14)
_computing_cell_refinement 'Bruker SAINT'
_computing_data_collection 'Bruker APEX2'
_computing_data_reduction 'Bruker SAINT'
_computing_molecular_graphics WinGx
_computing_publication_material WinGx
_computing_structure_refinement 'SHELXL-2013 (Sheldrick, 2013)'
_computing_structure_solution 'SHELXs-2013 (Sheldrick, 2013)'
_diffrn_ambient_temperature 100(2)
_diffrn_measured_fraction_theta_full 0.982
_diffrn_measured_fraction_theta_max 0.921
_diffrn_measurement_device_type 'Bruker APEX-II CCD'
_diffrn_measurement_method '\w scans'
_diffrn_radiation_monochromator graphite
_diffrn_radiation_type MoK\a
_diffrn_radiation_wavelength 0.71073
_diffrn_reflns_av_R_equivalents 0.0293
_diffrn_reflns_av_unetI/netI 0.0386
_diffrn_reflns_Laue_measured_fraction_full 0.982
_diffrn_reflns_Laue_measured_fraction_max 0.921
_diffrn_reflns_limit_h_max 13
_diffrn_reflns_limit_h_min -12
_diffrn_reflns_limit_k_max 21
_diffrn_reflns_limit_k_min -19
_diffrn_reflns_limit_l_max 34
_diffrn_reflns_limit_l_min -35
_diffrn_reflns_number 32109
_diffrn_reflns_point_group_measured_fraction_full 0.912
_diffrn_reflns_point_group_measured_fraction_max 0.839
_diffrn_reflns_theta_full 28.000
_diffrn_reflns_theta_max 29.229
_diffrn_reflns_theta_min 1.511
_diffrn_source 'sealed tube'
_exptl_absorpt_coefficient_mu 0.128
_exptl_absorpt_correction_T_max 1.00
_exptl_absorpt_correction_T_min 0.88
_exptl_absorpt_correction_type multi-scan
_exptl_absorpt_process_details 'SADABS-2012/1 - Bruker AXS'
_exptl_crystal_colour black
_exptl_crystal_density_diffrn 1.589
_exptl_crystal_description prism
_exptl_crystal_F_000 2028
_exptl_crystal_preparation 'Magnetic properties'
_exptl_crystal_recrystallization_method 'Re-crystallisation from solvent: o-dichlorobenzene'
_exptl_crystal_size_max 0.390
_exptl_crystal_size_mid 0.101
_exptl_crystal_size_min 0.090
_refine_diff_density_max 0.439
_refine_diff_density_min -0.266
_refine_diff_density_rms 0.078
_refine_ls_abs_structure_details
;
 Flack x determined using 2948 quotients [(I+)-(I-)]/[(I+)+(I-)]
 (Parsons and Flack (2004), Acta Cryst. A60, s61).
;
_refine_ls_abs_structure_Flack -0.07(6)
_refine_ls_extinction_method none
_refine_ls_goodness_of_fit_ref 1.136
_refine_ls_hydrogen_treatment constr
_refine_ls_matrix_type full
_refine_ls_number_parameters 905
_refine_ls_number_reflns 9507
_refine_ls_number_restraints 8616
_refine_ls_restrained_S_all 0.853
_refine_ls_R_factor_all 0.0740
_refine_ls_R_factor_gt 0.0571
_refine_ls_shift/su_max 0.000
_refine_ls_shift/su_mean 0.000
_refine_ls_structure_factor_coef Fsqd
_refine_ls_weighting_details 'w=1/[\s^2^(Fo^2^)+(0.0523P)^2^+4.8639P] where P=(Fo^2^+2Fc^2^)/3'
_refine_ls_weighting_scheme calc
_refine_ls_wR_factor_gt 0.1262
_refine_ls_wR_factor_ref 0.1423
_reflns_Friedel_coverage 0.647
_reflns_Friedel_fraction_full 0.824
_reflns_Friedel_fraction_max 0.737
_reflns_number_gt 8177
_reflns_number_total 9507
_reflns_threshold_expression 'I > 2\s(I)'
_cod_data_source_file c5nj02886h2.cif
_cod_data_source_block Ph3MeP_C60
_cod_depositor_comments
;
The following automatic conversions were performed:

'_atom_sites_solution_secondary' value 'diffmap' was changed to
'difmap'.

Automatic conversion script
Id: cif_fix_values 6452 2018-10-05 10:23:21Z andrius 
;
_cod_database_code 7055314
_shelx_space_group_comment
;
The symmetry employed for this shelxl refinement is uniquely defined
by the following loop, which should always be used as a source of
symmetry information in preference to the above space-group names.
They are only intended as comments.
;
_shelx_estimated_absorpt_t_min 0.952
_shelx_estimated_absorpt_t_max 0.989
_shelxl_version_number 2013-4

loop_
_space_group_symop_operation_xyz
'x, y, z'
'-x+1/2, -y, z+1/2'
'-x, y+1/2, -z+1/2'
'x+1/2, -y+1/2, -z'

loop_
_atom_site_label
_atom_site_type_symbol
_atom_site_fract_x
_atom_site_fract_y
_atom_site_fract_z
_atom_site_U_iso_or_equiv
_atom_site_adp_type
_atom_site_occupancy
_atom_site_site_symmetry_order
_atom_site_calc_flag
_atom_site_refinement_flags_posn
_atom_site_refinement_flags_adp
_atom_site_refinement_flags_occupancy
_atom_site_disorder_assembly
_atom_site_disorder_group
P P 0.11102(10) 0.62224(6) 0.14199(4) 0.0152(2) Uani 1 1 d . . . . .
C101 C 0.0233(4) 0.6868(2) 0.09688(15) 0.0174(8) Uani 1 1 d . . . . .
C102 C 0.0836(4) 0.7117(2) 0.05164(15) 0.0207(8) Uani 1 1 d . . . . .
H102 H 0.1684 0.6898 0.0429 0.025 Uiso 1 1 calc R U . . .
C103 C 0.0195(5) 0.7686(3) 0.01951(17) 0.0265(9) Uani 1 1 d . . . . .
H103 H 0.0607 0.7855 -0.0112 0.032 Uiso 1 1 calc R U . . .
C104 C -0.1049(5) 0.8009(3) 0.03220(18) 0.0306(10) Uani 1 1 d . . . . .
H104 H -0.1477 0.8406 0.0105 0.037 Uiso 1 1 calc R U . . .
C105 C -0.1662(5) 0.7747(3) 0.0767(2) 0.0350(11) Uani 1 1 d . . . . .
H105 H -0.2521 0.7955 0.0848 0.042 Uiso 1 1 calc R U . . .
C106 C -0.1027(5) 0.7185(3) 0.10930(17) 0.0277(9) Uani 1 1 d . . . . .
H106 H -0.1444 0.7015 0.1399 0.033 Uiso 1 1 calc R U . . .
C107 C 0.0242(4) 0.5245(2) 0.15456(15) 0.0172(8) Uani 1 1 d . . . . .
C108 C -0.0830(4) 0.4982(3) 0.12494(16) 0.0268(9) Uani 1 1 d . . . . .
H108 H -0.1143 0.5331 0.0980 0.032 Uiso 1 1 calc R U . . .
C109 C -0.1439(5) 0.4198(3) 0.13533(17) 0.0307(10) Uani 1 1 d . . . . .
H109 H -0.2163 0.4010 0.1152 0.037 Uiso 1 1 calc R U . . .
C110 C -0.0988(5) 0.3697(3) 0.17508(17) 0.0285(9) Uani 1 1 d . . . . .
H110 H -0.1406 0.3166 0.1820 0.034 Uiso 1 1 calc R U . . .
C111 C 0.0071(4) 0.3965(3) 0.20475(17) 0.0254(9) Uani 1 1 d . . . . .
H111 H 0.0366 0.3622 0.2322 0.031 Uiso 1 1 calc R U . . .
C112 C 0.0700(4) 0.4735(3) 0.19430(17) 0.0215(8) Uani 1 1 d . . . . .
H112 H 0.1437 0.4913 0.2141 0.026 Uiso 1 1 calc R U . . .
C113 C 0.2731(4) 0.5967(2) 0.11789(14) 0.0167(8) Uani 1 1 d . . . . .
C114 C 0.2858(4) 0.5289(3) 0.08303(16) 0.0224(9) Uani 1 1 d . . . . .
H114 H 0.2104 0.4963 0.0735 0.027 Uiso 1 1 calc R U . . .
C115 C 0.4101(5) 0.5101(3) 0.06270(16) 0.0272(10) Uani 1 1 d . . . . .
H115 H 0.4192 0.4654 0.0386 0.033 Uiso 1 1 calc R U . . .
C116 C 0.5210(5) 0.5569(3) 0.07759(17) 0.0265(9) Uani 1 1 d . . . . .
H116 H 0.6058 0.5434 0.0640 0.032 Uiso 1 1 calc R U . . .
C117 C 0.5083(4) 0.6232(3) 0.11218(16) 0.0247(9) Uani 1 1 d . . . . .
H117 H 0.5844 0.6547 0.1221 0.030 Uiso 1 1 calc R U . . .
C118 C 0.3847(4) 0.6436(2) 0.13233(14) 0.0188(8) Uani 1 1 d . . . . .
H118 H 0.3764 0.6892 0.1558 0.023 Uiso 1 1 calc R U . . .
C119 C 0.1221(4) 0.6828(2) 0.19981(14) 0.0189(8) Uani 1 1 d . . . . .
H11A H 0.1695 0.6493 0.2254 0.028 Uiso 1 1 calc R U . . .
H11B H 0.0327 0.6960 0.2121 0.028 Uiso 1 1 calc R U . . .
H11C H 0.1703 0.7361 0.1934 0.028 Uiso 1 1 calc R U . . .
C201 C 0.5006(3) 0.88644(17) 0.07704(10) 0.0262(6) Uani 0.907(3) 1 d D U P A 1
C202 C 0.5782(2) 0.9466(2) 0.05162(9) 0.0269(6) Uani 0.907(3) 1 d D U P A 1
C203 C 0.5169(2) 1.00395(13) 0.01494(12) 0.0277(6) Uani 0.907(3) 1 d D U P A 1
C204 C 0.3810(3) 0.99877(13) 0.00535(11) 0.0286(6) Uani 0.907(3) 1 d D U P A 1
C205 C 0.3002(2) 0.9358(2) 0.03175(9) 0.0280(6) Uani 0.907(3) 1 d D U P A 1
C206 C 0.3589(2) 0.88071(17) 0.06680(11) 0.0275(6) Uani 0.907(3) 1 d D U P A 1
C207 C 0.5218(3) 0.87064(18) 0.13076(8) 0.0267(6) Uani 0.907(3) 1 d D U P A 1
C208 C 0.6800(3) 0.99397(14) 0.07903(9) 0.0259(6) Uani 0.907(3) 1 d D U P A 1
C209 C 0.5805(2) 1.08713(15) 0.02005(12) 0.0290(6) Uani 0.907(3) 1 d D U P A 1
C210 C 0.3026(2) 1.07655(15) 0.00016(13) 0.0292(6) Uani 0.907(3) 1 d D U P A 1
C211 C 0.1720(3) 0.97468(16) 0.04290(9) 0.0294(6) Uani 0.907(3) 1 d D U P A 1
C212 C 0.2916(3) 0.86191(19) 0.11431(7) 0.0271(6) Uani 0.907(3) 1 d D U P A 1
C213 C 0.39231(18) 0.85622(19) 0.15375(10) 0.0273(6) Uani 0.907(3) 1 d D U P A 1
C214 C 0.6189(2) 0.9163(2) 0.15707(7) 0.0277(6) Uani 0.907(3) 1 d D U P A 1
C215 C 0.6999(3) 0.97905(14) 0.13053(9) 0.0269(6) Uani 0.907(3) 1 d D U P A 1
C216 C 0.6815(3) 1.08104(14) 0.05944(8) 0.0283(6) Uani 0.907(3) 1 d D U P A 1
C217 C 0.5055(3) 1.16153(14) 0.01504(12) 0.0294(6) Uani 0.907(3) 1 d D U P A 1
C218 C 0.3637(2) 1.15616(14) 0.00489(13) 0.0288(6) Uani 0.907(3) 1 d D U P A 1
C219 C 0.1734(3) 1.06171(14) 0.02333(10) 0.0286(6) Uani 0.907(3) 1 d D U P A 1
C220 C 0.1077(3) 0.95664(14) 0.08843(11) 0.0293(6) Uani 0.907(3) 1 d D U P A 1
C221 C 0.1687(2) 0.8989(2) 0.12491(7) 0.0283(6) Uani 0.907(3) 1 d D U P A 1
C222 C 0.1409(2) 0.93148(17) 0.17552(10) 0.0287(6) Uani 0.907(3) 1 d D U P A 1
C223 C 0.36554(18) 0.8871(2) 0.20221(8) 0.0284(6) Uani 0.907(3) 1 d D U P A 1
C224 C 0.5909(2) 0.94842(16) 0.20773(11) 0.0275(6) Uani 0.907(3) 1 d D U P A 1
C225 C 0.7220(3) 1.05069(15) 0.16481(7) 0.0279(6) Uani 0.907(3) 1 d D U P A 1
C226 C 0.7026(3) 1.14955(13) 0.09225(10) 0.0289(6) Uani 0.907(3) 1 d D U P A 1
C227 C 0.5281(3) 1.23327(17) 0.04912(9) 0.0279(6) Uani 0.907(3) 1 d D U P A 1
C228 C 0.2981(3) 1.22438(16) 0.03283(10) 0.0281(6) Uani 0.907(3) 1 d D U P A 1
C229 C 0.1106(3) 1.12701(13) 0.05006(11) 0.0287(6) Uani 0.907(3) 1 d D U P A 1
C230 C 0.0417(3) 1.02487(14) 0.11634(8) 0.0286(6) Uani 0.907(3) 1 d D U P A 1
C231 C 0.2650(3) 1.27224(17) 0.18564(10) 0.0262(6) Uani 0.907(3) 1 d D U P A 1
C232 C 0.1874(2) 1.2119(2) 0.21084(9) 0.0269(6) Uani 0.907(3) 1 d D U P A 1
C233 C 0.2482(2) 1.15487(14) 0.24782(12) 0.0277(6) Uani 0.907(3) 1 d D U P A 1
C234 C 0.3840(2) 1.15996(13) 0.25751(11) 0.0286(6) Uani 0.907(3) 1 d D U P A 1
C235 C 0.4652(2) 1.2226(2) 0.23086(9) 0.0280(6) Uani 0.907(3) 1 d D U P A 1
C236 C 0.4067(2) 1.27790(17) 0.19597(11) 0.0275(6) Uani 0.907(3) 1 d D U P A 1
C237 C 0.2439(3) 1.28831(18) 0.13188(8) 0.0267(6) Uani 0.907(3) 1 d D U P A 1
C238 C 0.0854(3) 1.16482(14) 0.18343(8) 0.0259(6) Uani 0.907(3) 1 d D U P A 1
C239 C 0.1845(2) 1.07162(15) 0.24253(12) 0.0290(6) Uani 0.907(3) 1 d D U P A 1
C240 C 0.4625(2) 1.08222(15) 0.26224(13) 0.0292(6) Uani 0.907(3) 1 d D U P A 1
C241 C 0.5937(3) 1.18404(15) 0.21971(9) 0.0294(6) Uani 0.907(3) 1 d D U P A 1
C242 C 0.4734(3) 1.29659(19) 0.14827(7) 0.0271(6) Uani 0.907(3) 1 d D U P A 1
C243 C 0.37324(19) 1.30323(19) 0.10862(10) 0.0273(6) Uani 0.907(3) 1 d D U P A 1
C244 C 0.1468(2) 1.2429(2) 0.10559(7) 0.0277(6) Uani 0.907(3) 1 d D U P A 1
C245 C 0.0659(3) 1.17974(14) 0.13184(10) 0.0269(6) Uani 0.907(3) 1 d D U P A 1
C246 C 0.0840(3) 1.07780(14) 0.20295(8) 0.0283(6) Uani 0.907(3) 1 d D U P A 1
C247 C 0.2596(3) 0.99723(14) 0.24750(12) 0.0294(6) Uani 0.907(3) 1 d D U P A 1
C248 C 0.4015(2) 1.00261(14) 0.25769(12) 0.0288(6) Uani 0.907(3) 1 d D U P A 1
C249 C 0.5920(3) 1.09692(14) 0.23924(10) 0.0286(6) Uani 0.907(3) 1 d D U P A 1
C250 C 0.6576(3) 1.20208(15) 0.17412(11) 0.0293(6) Uani 0.907(3) 1 d D U P A 1
C251 C 0.5963(2) 1.2597(2) 0.13762(7) 0.0283(6) Uani 0.907(3) 1 d D U P A 1
C252 C 0.6243(2) 1.22730(17) 0.08699(10) 0.0287(6) Uani 0.907(3) 1 d D U P A 1
C253 C 0.39971(19) 1.2718(2) 0.06027(8) 0.0284(6) Uani 0.907(3) 1 d D U P A 1
C254 C 0.1745(2) 1.21011(17) 0.05507(11) 0.0275(6) Uani 0.907(3) 1 d D U P A 1
C255 C 0.0433(3) 1.10811(14) 0.09765(7) 0.0279(6) Uani 0.907(3) 1 d D U P A 1
C256 C 0.0628(3) 1.00928(13) 0.17018(10) 0.0289(6) Uani 0.907(3) 1 d D U P A 1
C257 C 0.2372(3) 0.92561(17) 0.21333(9) 0.0279(6) Uani 0.907(3) 1 d D U P A 1
C258 C 0.4671(3) 0.93429(16) 0.22981(10) 0.0281(6) Uani 0.907(3) 1 d D U P A 1
C259 C 0.6545(3) 1.03167(13) 0.21234(11) 0.0287(6) Uani 0.907(3) 1 d D U P A 1
C260 C 0.7234(3) 1.13391(14) 0.14610(8) 0.0286(6) Uani 0.907(3) 1 d D U P A 1
C301 C 0.0390(9) 1.0804(6) 0.1315(4) 0.036(4) Uani 0.093(3) 1 d D U P A 2
C302 C 0.0632(9) 1.0526(6) 0.0821(4) 0.036(4) Uani 0.093(3) 1 d D U P A 2
C303 C 0.1190(9) 1.1114(7) 0.0450(4) 0.033(3) Uani 0.093(3) 1 d D U P A 2
C304 C 0.1485(10) 1.1953(6) 0.0588(4) 0.029(3) Uani 0.093(3) 1 d D U P A 2
C305 C 0.1228(9) 1.2244(6) 0.1103(4) 0.028(3) Uani 0.093(3) 1 d D U P A 2
C306 C 0.0691(9) 1.1681(6) 0.1458(4) 0.032(3) Uani 0.093(3) 1 d D U P A 2
C307 C 0.0699(9) 1.0251(6) 0.1742(4) 0.033(3) Uani 0.093(3) 1 d D U P A 2
C308 C 0.1202(9) 0.9682(6) 0.0734(4) 0.034(3) Uani 0.093(3) 1 d D U P A 2
C309 C 0.2116(10) 1.0632(7) 0.0136(4) 0.034(3) Uani 0.093(3) 1 d D U P A 2
C310 C 0.2714(10) 1.2350(6) 0.0416(4) 0.029(4) Uani 0.093(3) 1 d D U P A 2
C311 C 0.2299(10) 1.2819(6) 0.1249(4) 0.028(3) Uani 0.093(3) 1 d D U P A 2
C312 C 0.1197(9) 1.1673(6) 0.1975(4) 0.033(4) Uani 0.093(3) 1 d D U P A 2
C313 C 0.1208(9) 1.0790(6) 0.2148(4) 0.033(3) Uani 0.093(3) 1 d D U P A 2
C314 C 0.1251(9) 0.9445(6) 0.1659(4) 0.032(3) Uani 0.093(3) 1 d D U P A 2
C315 C 0.1503(10) 0.9155(6) 0.1144(4) 0.030(3) Uani 0.093(3) 1 d D U P A 2
C316 C 0.2121(10) 0.9748(6) 0.0310(4) 0.035(4) Uani 0.093(3) 1 d D U P A 2
C317 C 0.3291(10) 1.1013(6) -0.0029(3) 0.033(3) Uani 0.093(3) 1 d D U P A 2
C318 C 0.3597(10) 1.1889(6) 0.0114(3) 0.033(4) Uani 0.093(3) 1 d D U P A 2
C319 C 0.3218(10) 1.2885(6) 0.0825(4) 0.025(3) Uani 0.093(3) 1 d D U P A 2
C320 C 0.2783(10) 1.2811(6) 0.1744(4) 0.027(3) Uani 0.093(3) 1 d D U P A 2
C321 C 0.2218(10) 1.2226(6) 0.2115(4) 0.030(3) Uani 0.093(3) 1 d D U P A 2
C322 C 0.3294(10) 1.1921(6) 0.2437(3) 0.035(4) Uani 0.093(3) 1 d D U P A 2
C323 C 0.2234(10) 1.0499(6) 0.2457(3) 0.031(3) Uani 0.093(3) 1 d D U P A 2
C324 C 0.2322(10) 0.9141(6) 0.1983(4) 0.030(3) Uani 0.093(3) 1 d D U P A 2
C325 C 0.2739(10) 0.8669(6) 0.1147(4) 0.028(3) Uani 0.093(3) 1 d D U P A 2
C326 C 0.3302(11) 0.9284(6) 0.0312(4) 0.033(3) Uani 0.093(3) 1 d D U P A 2
C327 C 0.4523(10) 1.0526(6) -0.0028(3) 0.035(4) Uani 0.093(3) 1 d D U P A 2
C328 C 0.5020(10) 1.1946(6) 0.0206(3) 0.027(4) Uani 0.093(3) 1 d D U P A 2
C329 C 0.4580(10) 1.2940(5) 0.0912(4) 0.025(3) Uani 0.093(3) 1 d D U P A 2
C330 C 0.4207(10) 1.2870(6) 0.1836(4) 0.029(3) Uani 0.093(3) 1 d D U P A 2
C331 C 0.7431(9) 1.0795(6) 0.1263(4) 0.036(4) Uani 0.093(3) 1 d D U P A 2
C332 C 0.7186(9) 1.1075(7) 0.1756(4) 0.036(4) Uani 0.093(3) 1 d D U P A 2
C333 C 0.6637(9) 1.0486(7) 0.2129(4) 0.033(3) Uani 0.093(3) 1 d D U P A 2
C334 C 0.6343(9) 0.9648(6) 0.1991(4) 0.029(3) Uani 0.093(3) 1 d D U P A 2
C335 C 0.6590(9) 0.9357(6) 0.1475(4) 0.028(3) Uani 0.093(3) 1 d D U P A 2
C336 C 0.7132(9) 0.9917(6) 0.1120(4) 0.032(3) Uani 0.093(3) 1 d D U P A 2
C337 C 0.7126(9) 1.1347(6) 0.0834(4) 0.033(3) Uani 0.093(3) 1 d D U P A 2
C338 C 0.6621(9) 1.1919(6) 0.1842(4) 0.034(3) Uani 0.093(3) 1 d D U P A 2
C339 C 0.5709(10) 1.0970(7) 0.2442(3) 0.034(3) Uani 0.093(3) 1 d D U P A 2
C340 C 0.5109(10) 0.9254(6) 0.2159(4) 0.029(4) Uani 0.093(3) 1 d D U P A 2
C341 C 0.5523(10) 0.8779(6) 0.1328(4) 0.028(3) Uani 0.093(3) 1 d D U P A 2
C342 C 0.6625(9) 0.9929(6) 0.0603(4) 0.033(4) Uani 0.093(3) 1 d D U P A 2
C343 C 0.6622(9) 1.0811(6) 0.0425(4) 0.033(3) Uani 0.093(3) 1 d D U P A 2
C344 C 0.6579(9) 1.2153(6) 0.0917(4) 0.032(3) Uani 0.093(3) 1 d D U P A 2
C345 C 0.6318(10) 1.2445(6) 0.1431(4) 0.030(3) Uani 0.093(3) 1 d D U P A 2
C346 C 0.5702(10) 1.1853(6) 0.2267(4) 0.035(4) Uani 0.093(3) 1 d D U P A 2
C347 C 0.4534(10) 1.0590(6) 0.2607(3) 0.033(3) Uani 0.093(3) 1 d D U P A 2
C348 C 0.4228(10) 0.9713(6) 0.2463(3) 0.033(4) Uani 0.093(3) 1 d D U P A 2
C349 C 0.4604(10) 0.8715(6) 0.1753(4) 0.025(3) Uani 0.093(3) 1 d D U P A 2
C350 C 0.5040(10) 0.8790(6) 0.0833(4) 0.027(3) Uani 0.093(3) 1 d D U P A 2
C351 C 0.5604(10) 0.9376(6) 0.0462(4) 0.030(3) Uani 0.093(3) 1 d D U P A 2
C352 C 0.4530(10) 0.9681(6) 0.0140(3) 0.035(4) Uani 0.093(3) 1 d D U P A 2
C353 C 0.5591(10) 1.1104(6) 0.0119(3) 0.031(3) Uani 0.093(3) 1 d D U P A 2
C354 C 0.5502(10) 1.2459(6) 0.0597(4) 0.030(3) Uani 0.093(3) 1 d D U P A 2
C355 C 0.5086(10) 1.2932(6) 0.1430(4) 0.028(3) Uani 0.093(3) 1 d D U P A 2
C356 C 0.4521(10) 1.2317(6) 0.2264(4) 0.033(3) Uani 0.093(3) 1 d D U P A 2
C357 C 0.3300(10) 1.1076(6) 0.2605(3) 0.035(4) Uani 0.093(3) 1 d D U P A 2
C358 C 0.2804(10) 0.9655(6) 0.2373(3) 0.027(4) Uani 0.093(3) 1 d D U P A 2
C359 C 0.3242(10) 0.8664(5) 0.1664(4) 0.025(3) Uani 0.093(3) 1 d D U P A 2
C360 C 0.3616(10) 0.8732(6) 0.0740(4) 0.029(3) Uani 0.093(3) 1 d D U P A 2

loop_
_atom_site_aniso_label
_atom_site_aniso_U_11
_atom_site_aniso_U_22
_atom_site_aniso_U_33
_atom_site_aniso_U_23
_atom_site_aniso_U_13
_atom_site_aniso_U_12
P 0.0143(4) 0.0160(4) 0.0155(4) -0.0011(4) 0.0014(4) -0.0012(4)
C101 0.0177(19) 0.0169(17) 0.0177(19) -0.0003(14) -0.0024(15) 0.0014(15)
C102 0.022(2) 0.0196(18) 0.021(2) -0.0017(15) -0.0023(16) 0.0012(15)
C103 0.037(3) 0.0203(19) 0.022(2) -0.0002(17) -0.0061(18) -0.0018(19)
C104 0.033(2) 0.024(2) 0.035(2) 0.0011(18) -0.018(2) 0.0022(19)
C105 0.024(2) 0.035(2) 0.046(3) -0.002(2) -0.004(2) 0.011(2)
C106 0.020(2) 0.032(2) 0.031(2) 0.0047(18) 0.0033(19) 0.0041(18)
C107 0.0167(18) 0.0176(17) 0.0172(19) -0.0030(14) 0.0063(15) -0.0043(14)
C108 0.030(2) 0.031(2) 0.019(2) -0.0022(17) 0.0008(18) -0.0089(18)
C109 0.032(2) 0.037(2) 0.023(2) -0.0105(19) 0.0044(18) -0.020(2)
C110 0.032(2) 0.0197(19) 0.034(2) -0.0063(17) 0.015(2) -0.0080(19)
C111 0.023(2) 0.0185(19) 0.034(2) 0.0027(17) 0.0093(18) 0.0035(16)
C112 0.0167(19) 0.0197(18) 0.028(2) -0.0023(16) 0.0041(16) 0.0008(15)
C113 0.0163(19) 0.0187(18) 0.0151(19) 0.0037(14) 0.0013(14) 0.0021(14)
C114 0.022(2) 0.021(2) 0.024(2) -0.0027(16) 0.0012(17) -0.0007(16)
C115 0.034(3) 0.0219(19) 0.026(2) -0.0010(17) 0.0086(19) 0.0055(18)
C116 0.024(2) 0.032(2) 0.024(2) 0.0063(17) 0.0080(18) 0.0069(18)
C117 0.017(2) 0.034(2) 0.023(2) 0.0044(18) 0.0022(16) -0.0013(18)
C118 0.0215(19) 0.0186(17) 0.0163(19) 0.0005(13) -0.0003(17) 0.0001(15)
C119 0.021(2) 0.0179(17) 0.0172(19) -0.0037(14) 0.0005(16) 0.0003(16)
C201 0.0300(13) 0.0162(13) 0.0325(13) -0.0089(11) 0.0042(11) 0.0065(11)
C202 0.0265(15) 0.0274(14) 0.0268(15) -0.0077(11) 0.0092(11) 0.0065(11)
C203 0.0336(14) 0.0331(14) 0.0164(15) -0.0077(11) 0.0094(11) 0.0042(12)
C204 0.0386(13) 0.0359(14) 0.0113(14) -0.0094(11) -0.0006(12) 0.0026(12)
C205 0.0344(15) 0.0274(14) 0.0223(15) -0.0149(11) -0.0064(11) -0.0039(11)
C206 0.0326(13) 0.0184(13) 0.0314(14) -0.0116(11) -0.0003(11) -0.0018(12)
C207 0.0281(13) 0.0139(13) 0.0382(14) 0.0008(11) 0.0008(11) 0.0079(11)
C208 0.0152(14) 0.0303(13) 0.0323(14) -0.0033(11) 0.0098(11) 0.0080(11)
C209 0.0318(16) 0.0336(13) 0.0217(15) 0.0029(12) 0.0140(11) 0.0011(11)
C210 0.0385(15) 0.0379(13) 0.0112(14) -0.0010(12) -0.0073(12) 0.0014(11)
C211 0.0260(14) 0.0323(13) 0.0298(15) -0.0095(12) -0.0133(12) -0.0056(12)
C212 0.0299(13) 0.0138(14) 0.0377(14) -0.0039(12) 0.0002(11) -0.0061(11)
C213 0.0307(14) 0.0124(13) 0.0386(14) 0.0050(11) -0.0002(11) 0.0007(12)
C214 0.0225(15) 0.0234(14) 0.0371(14) 0.0045(11) -0.0019(11) 0.0099(11)
C215 0.0142(14) 0.0300(14) 0.0366(13) 0.0014(11) 0.0010(12) 0.0082(11)
C216 0.0181(14) 0.0347(13) 0.0322(16) 0.0029(11) 0.0147(11) -0.0012(12)
C217 0.0346(14) 0.0332(14) 0.0203(16) 0.0091(11) 0.0104(12) -0.0018(11)
C218 0.0386(14) 0.0355(14) 0.0122(15) 0.0100(11) -0.0016(12) 0.0026(12)
C219 0.0271(14) 0.0375(13) 0.0212(15) -0.0037(11) -0.0162(11) -0.0011(11)
C220 0.0200(15) 0.0287(14) 0.0393(14) -0.0056(11) -0.0095(11) -0.0103(11)
C221 0.0230(13) 0.0195(13) 0.0425(14) -0.0017(11) -0.0015(12) -0.0115(10)
C222 0.0219(15) 0.0248(13) 0.0393(14) 0.0071(11) 0.0092(11) -0.0094(11)
C223 0.0338(14) 0.0198(14) 0.0316(14) 0.0133(11) 0.0024(12) -0.0001(11)
C224 0.0263(14) 0.0287(14) 0.0275(14) 0.0108(11) -0.0099(11) 0.0081(12)
C225 0.0101(14) 0.0358(13) 0.0376(15) 0.0003(11) -0.0076(11) 0.0021(11)
C226 0.0139(14) 0.0325(14) 0.0401(14) 0.0041(11) 0.0093(12) -0.0059(11)
C227 0.0303(14) 0.0223(13) 0.0310(15) 0.0126(11) 0.0094(11) -0.0067(11)
C228 0.0347(14) 0.0267(14) 0.0228(16) 0.0135(11) -0.0049(11) 0.0052(11)
C229 0.0214(15) 0.0370(14) 0.0276(14) 0.0016(11) -0.0145(11) 0.0035(11)
C230 0.0094(14) 0.0336(13) 0.0429(15) -0.0010(11) -0.0046(12) -0.0061(11)
C231 0.0300(13) 0.0162(13) 0.0325(13) -0.0089(11) 0.0042(11) 0.0065(11)
C232 0.0265(15) 0.0274(14) 0.0268(15) -0.0077(11) 0.0092(11) 0.0065(11)
C233 0.0336(14) 0.0331(14) 0.0164(15) -0.0077(11) 0.0094(11) 0.0042(12)
C234 0.0386(13) 0.0359(14) 0.0113(14) -0.0094(11) -0.0006(12) 0.0026(12)
C235 0.0344(15) 0.0274(14) 0.0223(15) -0.0149(11) -0.0064(11) -0.0039(11)
C236 0.0326(13) 0.0184(13) 0.0314(14) -0.0116(11) -0.0003(11) -0.0018(12)
C237 0.0281(13) 0.0139(13) 0.0382(14) 0.0008(11) 0.0008(11) 0.0079(11)
C238 0.0152(14) 0.0303(13) 0.0323(14) -0.0033(11) 0.0098(11) 0.0080(11)
C239 0.0318(16) 0.0336(13) 0.0217(15) 0.0029(12) 0.0140(11) 0.0011(11)
C240 0.0385(15) 0.0379(13) 0.0112(14) -0.0010(12) -0.0073(12) 0.0014(11)
C241 0.0260(14) 0.0323(13) 0.0298(15) -0.0095(12) -0.0133(12) -0.0056(12)
C242 0.0299(13) 0.0138(14) 0.0377(14) -0.0039(12) 0.0002(11) -0.0061(11)
C243 0.0307(14) 0.0124(13) 0.0386(14) 0.0050(11) -0.0002(11) 0.0007(12)
C244 0.0225(15) 0.0234(14) 0.0371(14) 0.0045(11) -0.0019(11) 0.0099(11)
C245 0.0142(14) 0.0300(14) 0.0366(13) 0.0014(11) 0.0010(12) 0.0082(11)
C246 0.0181(14) 0.0347(13) 0.0322(16) 0.0029(11) 0.0147(11) -0.0012(12)
C247 0.0346(14) 0.0332(14) 0.0203(16) 0.0091(11) 0.0104(12) -0.0018(11)
C248 0.0386(14) 0.0355(14) 0.0122(15) 0.0100(11) -0.0016(12) 0.0026(12)
C249 0.0271(14) 0.0375(13) 0.0212(15) -0.0037(11) -0.0162(11) -0.0011(11)
C250 0.0200(15) 0.0287(14) 0.0393(14) -0.0056(11) -0.0095(11) -0.0103(11)
C251 0.0230(13) 0.0195(13) 0.0425(14) -0.0017(11) -0.0015(12) -0.0115(10)
C252 0.0219(15) 0.0248(13) 0.0393(14) 0.0071(11) 0.0092(11) -0.0094(11)
C253 0.0338(14) 0.0198(14) 0.0316(14) 0.0133(11) 0.0024(12) -0.0001(11)
C254 0.0263(14) 0.0287(14) 0.0275(14) 0.0108(11) -0.0099(11) 0.0081(12)
C255 0.0101(14) 0.0358(13) 0.0376(15) 0.0003(11) -0.0076(11) 0.0021(11)
C256 0.0139(14) 0.0325(14) 0.0401(14) 0.0041(11) 0.0093(12) -0.0059(11)
C257 0.0303(14) 0.0223(13) 0.0310(15) 0.0126(11) 0.0094(11) -0.0067(11)
C258 0.0347(14) 0.0267(14) 0.0228(16) 0.0135(11) -0.0049(11) 0.0052(11)
C259 0.0214(15) 0.0370(14) 0.0276(14) 0.0016(11) -0.0145(11) 0.0035(11)
C260 0.0094(14) 0.0336(13) 0.0429(15) -0.0010(11) -0.0046(12) -0.0061(11)
C301 0.030(12) 0.034(5) 0.044(4) 0.004(4) 0.003(5) -0.003(5)
C302 0.037(11) 0.031(5) 0.041(4) 0.002(4) -0.008(6) -0.004(5)
C303 0.031(6) 0.037(4) 0.031(6) 0.002(4) -0.012(6) -0.003(4)
C304 0.028(6) 0.030(5) 0.028(5) 0.009(5) -0.007(6) 0.004(6)
C305 0.023(7) 0.027(6) 0.033(5) 0.004(4) -0.002(4) 0.007(6)
C306 0.026(8) 0.036(4) 0.035(5) 0.001(4) 0.005(5) -0.001(6)
C307 0.023(7) 0.037(4) 0.040(5) 0.004(3) 0.010(5) 0.000(4)
C308 0.027(6) 0.033(5) 0.043(5) -0.003(4) -0.012(4) -0.005(5)
C309 0.037(5) 0.037(4) 0.027(7) -0.004(4) -0.016(5) -0.002(4)
C310 0.033(6) 0.027(7) 0.027(6) 0.007(6) -0.002(4) 0.003(4)
C311 0.029(5) 0.022(7) 0.034(4) 0.001(4) 0.002(3) 0.005(5)
C312 0.029(9) 0.036(5) 0.033(6) 0.006(5) 0.006(8) 0.003(6)
C313 0.029(6) 0.034(4) 0.036(6) 0.003(4) 0.013(5) 0.003(5)
C314 0.021(6) 0.029(5) 0.044(4) 0.004(5) 0.008(4) -0.009(5)
C315 0.024(5) 0.023(6) 0.044(4) -0.002(3) -0.004(4) -0.010(5)
C316 0.036(5) 0.036(4) 0.032(7) -0.005(6) -0.015(5) -0.006(5)
C317 0.044(4) 0.036(5) 0.018(7) -0.001(5) -0.006(5) 0.001(3)
C318 0.040(5) 0.032(5) 0.027(10) 0.004(7) 0.003(5) 0.001(4)
C319 0.034(4) 0.012(8) 0.028(5) 0.011(5) -0.001(4) 0.005(5)
C320 0.033(4) 0.018(7) 0.029(4) -0.011(5) 0.006(4) 0.006(5)
C321 0.035(5) 0.029(6) 0.025(6) -0.009(5) 0.010(5) 0.007(4)
C322 0.042(5) 0.030(5) 0.034(10) -0.003(7) -0.001(5) -0.003(5)
C323 0.039(5) 0.029(5) 0.026(8) 0.008(5) 0.011(6) -0.001(4)
C324 0.033(6) 0.025(6) 0.033(5) 0.009(5) 0.010(4) -0.005(5)
C325 0.030(5) 0.016(7) 0.037(4) -0.003(4) -0.002(3) -0.007(4)
C326 0.041(4) 0.029(6) 0.028(6) -0.007(6) -0.004(4) -0.004(3)
C327 0.045(4) 0.032(4) 0.027(12) -0.002(5) 0.004(6) 0.000(4)
C328 0.037(5) 0.024(5) 0.020(8) 0.014(6) 0.014(6) -0.004(4)
C329 0.033(4) 0.009(9) 0.033(4) 0.009(6) 0.004(4) -0.005(5)
C330 0.037(4) 0.022(7) 0.030(5) -0.009(5) -0.002(3) -0.001(4)
C331 0.030(12) 0.034(5) 0.044(4) 0.004(4) 0.003(5) -0.003(5)
C332 0.037(11) 0.031(5) 0.041(4) 0.002(4) -0.008(6) -0.004(5)
C333 0.031(6) 0.037(4) 0.031(6) 0.002(4) -0.012(6) -0.003(4)
C334 0.028(6) 0.030(5) 0.028(5) 0.009(5) -0.007(6) 0.004(6)
C335 0.023(7) 0.027(6) 0.033(5) 0.004(4) -0.002(4) 0.007(6)
C336 0.026(8) 0.036(4) 0.035(5) 0.001(4) 0.005(5) -0.001(6)
C337 0.023(7) 0.037(4) 0.040(5) 0.004(3) 0.010(5) 0.000(4)
C338 0.027(6) 0.033(5) 0.043(5) -0.003(4) -0.012(4) -0.005(5)
C339 0.037(5) 0.037(4) 0.027(7) -0.004(4) -0.016(5) -0.002(4)
C340 0.033(6) 0.027(7) 0.027(6) 0.007(6) -0.002(4) 0.003(4)
C341 0.029(5) 0.022(7) 0.034(4) 0.001(4) 0.002(3) 0.005(5)
C342 0.029(9) 0.036(5) 0.033(6) 0.006(5) 0.006(8) 0.003(6)
C343 0.029(6) 0.034(4) 0.036(6) 0.003(4) 0.013(5) 0.003(5)
C344 0.021(6) 0.029(5) 0.044(4) 0.004(5) 0.008(4) -0.009(5)
C345 0.024(5) 0.023(6) 0.044(4) -0.002(3) -0.004(4) -0.010(5)
C346 0.036(5) 0.036(4) 0.032(7) -0.005(6) -0.015(5) -0.006(5)
C347 0.044(4) 0.036(5) 0.018(7) -0.001(5) -0.006(5) 0.001(3)
C348 0.040(5) 0.032(5) 0.027(10) 0.004(7) 0.003(5) 0.001(4)
C349 0.034(4) 0.012(8) 0.028(5) 0.011(5) -0.001(4) 0.005(5)
C350 0.033(4) 0.018(7) 0.029(4) -0.011(5) 0.006(4) 0.006(5)
C351 0.035(5) 0.029(6) 0.025(6) -0.009(5) 0.010(5) 0.007(4)
C352 0.042(5) 0.030(5) 0.034(10) -0.003(7) -0.001(5) -0.003(5)
C353 0.039(5) 0.029(5) 0.026(8) 0.008(5) 0.011(6) -0.001(4)
C354 0.033(6) 0.025(6) 0.033(5) 0.009(5) 0.010(4) -0.005(5)
C355 0.030(5) 0.016(7) 0.037(4) -0.003(4) -0.002(3) -0.007(4)
C356 0.041(4) 0.029(6) 0.028(6) -0.007(6) -0.004(4) -0.004(3)
C357 0.045(4) 0.032(4) 0.027(12) -0.002(5) 0.004(6) 0.000(4)
C358 0.037(5) 0.024(5) 0.020(8) 0.014(6) 0.014(6) -0.004(4)
C359 0.033(4) 0.009(9) 0.033(4) 0.009(6) 0.004(4) -0.005(5)
C360 0.037(4) 0.022(7) 0.030(5) -0.009(5) -0.002(3) -0.001(4)

loop_
_atom_type_symbol
_atom_type_description
_atom_type_scat_dispersion_real
_atom_type_scat_dispersion_imag
_atom_type_scat_source
C C 0.0033 0.0016 'International Tables Vol C Tables 4.2.6.8 and 6.1.1.4'
H H 0.0000 0.0000 'International Tables Vol C Tables 4.2.6.8 and 6.1.1.4'
P P 0.1023 0.0942 'International Tables Vol C Tables 4.2.6.8 and 6.1.1.4'

loop_
_geom_angle_atom_site_label_1
_geom_angle_atom_site_label_2
_geom_angle_atom_site_label_3
_geom_angle
C107 P C101 111.28(19)
C107 P C113 108.59(18)
C101 P C113 109.75(18)
C107 P C119 108.81(18)
C101 P C119 107.27(18)
C113 P C119 111.15(19)
C102 C101 C106 119.7(4)
C102 C101 P 120.7(3)
C106 C101 P 119.3(3)
C103 C102 C101 120.0(4)
C102 C103 C104 120.3(4)
C105 C104 C103 119.8(4)
C104 C105 C106 120.5(4)
C105 C106 C101 119.8(4)
C108 C107 C112 120.5(4)
C108 C107 P 121.7(3)
C112 C107 P 117.8(3)
C107 C108 C109 119.3(4)
C110 C109 C108 120.1(4)
C109 C110 C111 120.5(4)
C110 C111 C112 120.0(4)
C111 C112 C107 119.7(4)
C118 C113 C114 120.1(4)
C118 C113 P 121.2(3)
C114 C113 P 118.7(3)
C115 C114 C113 119.4(4)
C116 C115 C114 120.1(4)
C117 C116 C115 120.3(4)
C116 C117 C118 120.4(4)
C117 C118 C113 119.7(4)
C202 C201 C207 120.10(14)
C202 C201 C206 120.07(14)
C207 C201 C206 108.3(2)
C201 C202 C203 119.87(14)
C201 C202 C208 119.89(14)
C203 C202 C208 108.3(2)
C204 C203 C202 120.05(14)
C204 C203 C209 120.04(14)
C202 C203 C209 107.6(3)
C203 C204 C205 120.07(14)
C203 C204 C210 120.03(14)
C205 C204 C210 107.9(3)
C206 C205 C204 119.90(14)
C206 C205 C211 119.96(14)
C204 C205 C211 108.0(3)
C205 C206 C212 119.92(14)
C205 C206 C201 120.03(14)
C212 C206 C201 108.0(2)
C214 C207 C201 120.01(14)
C214 C207 C213 119.96(14)
C201 C207 C213 107.6(2)
C215 C208 C216 120.08(14)
C215 C208 C202 119.98(14)
C216 C208 C202 107.8(2)
C217 C209 C203 119.91(14)
C217 C209 C216 120.03(14)
C203 C209 C216 108.3(3)
C218 C210 C219 119.92(14)
C218 C210 C204 119.89(14)
C219 C210 C204 108.1(3)
C220 C211 C219 119.97(14)
C220 C211 C205 120.06(14)
C219 C211 C205 108.1(3)
C221 C212 C206 120.15(14)
C221 C212 C213 120.00(14)
C206 C212 C213 107.7(2)
C223 C213 C207 120.15(14)
C223 C213 C212 120.01(14)
C207 C213 C212 108.4(2)
C207 C214 C224 119.88(14)
C207 C214 C215 119.88(14)
C224 C214 C215 108.5(2)
C208 C215 C214 120.13(14)
C208 C215 C225 119.90(14)
C214 C215 C225 107.8(3)
C226 C216 C209 119.93(14)
C226 C216 C208 120.00(14)
C209 C216 C208 107.9(3)
C209 C217 C218 120.06(14)
C209 C217 C227 120.02(14)
C218 C217 C227 108.2(3)
C210 C218 C217 120.06(14)
C210 C218 C228 120.02(14)
C217 C218 C228 108.0(2)
C229 C219 C210 120.08(14)
C229 C219 C211 120.11(14)
C210 C219 C211 107.9(3)
C211 C220 C221 119.97(14)
C211 C220 C230 119.95(14)
C221 C220 C230 108.2(3)
C212 C221 C220 119.95(14)
C212 C221 C222 120.00(14)
C220 C221 C222 107.9(2)
C257 C222 C256 120.00(14)
C257 C222 C221 119.96(14)
C256 C222 C221 107.9(3)
C213 C223 C257 120.02(14)
C213 C223 C258 119.92(14)
C257 C223 C258 108.2(2)
C258 C224 C214 120.13(14)
C258 C224 C259 119.99(14)
C214 C224 C259 107.5(2)
C260 C225 C259 120.06(14)
C260 C225 C215 120.03(14)
C259 C225 C215 107.8(3)
C216 C226 C252 120.02(14)
C216 C226 C260 119.89(14)
C252 C226 C260 108.1(3)
C252 C227 C217 119.98(14)
C252 C227 C253 119.94(14)
C217 C227 C253 107.8(3)
C254 C228 C218 120.04(14)
C254 C228 C253 119.95(14)
C218 C228 C253 107.9(2)
C219 C229 C254 119.99(14)
C219 C229 C255 119.90(14)
C254 C229 C255 108.0(2)
C255 C230 C256 120.02(14)
C255 C230 C220 120.05(14)
C256 C230 C220 107.7(3)
C232 C231 C236 120.08(14)
C232 C231 C237 120.00(14)
C236 C231 C237 108.3(2)
C231 C232 C238 120.05(14)
C231 C232 C233 119.91(14)
C238 C232 C233 108.6(2)
C234 C233 C232 120.00(14)
C234 C233 C239 120.00(14)
C232 C233 C239 107.3(3)
C233 C234 C240 120.04(14)
C233 C234 C235 120.05(14)
C240 C234 C235 107.4(3)
C236 C235 C241 119.92(14)
C236 C235 C234 119.93(14)
C241 C235 C234 108.5(3)
C235 C236 C231 120.01(14)
C235 C236 C242 120.04(14)
C231 C236 C242 107.6(2)
C244 C237 C231 119.93(14)
C244 C237 C243 119.90(14)
C231 C237 C243 107.9(3)
C245 C238 C246 120.02(14)
C245 C238 C232 119.95(14)
C246 C238 C232 107.7(3)
C247 C239 C246 119.95(14)
C247 C239 C233 119.91(14)
C246 C239 C233 108.3(3)
C248 C240 C234 119.98(14)
C248 C240 C249 119.99(14)
C234 C240 C249 108.6(2)
C250 C241 C235 120.03(14)
C250 C241 C249 120.02(14)
C235 C241 C249 107.8(3)
C251 C242 C236 120.02(14)
C251 C242 C243 119.93(14)
C236 C242 C243 108.4(2)
C253 C243 C242 120.03(14)
C253 C243 C237 120.00(14)
C242 C243 C237 107.7(2)
C237 C244 C254 120.07(14)
C237 C244 C245 120.12(14)
C254 C244 C245 107.7(2)
C238 C245 C244 119.94(14)
C238 C245 C255 119.85(14)
C244 C245 C255 108.3(3)
C256 C246 C238 120.10(14)
C256 C246 C239 119.99(14)
C238 C246 C239 108.0(2)
C239 C247 C257 120.04(14)
C239 C247 C248 120.06(14)
C257 C247 C248 108.1(3)
C240 C248 C258 119.94(14)
C240 C248 C247 120.00(14)
C258 C248 C247 108.0(2)
C259 C249 C240 120.06(14)
C259 C249 C241 119.98(14)
C240 C249 C241 107.8(2)
C241 C250 C251 120.06(14)
C241 C250 C260 120.00(14)
C251 C250 C260 108.1(2)
C242 C251 C252 120.05(14)
C242 C251 C250 119.93(14)
C252 C251 C250 108.0(2)
C227 C252 C251 120.00(14)
C227 C252 C226 120.02(14)
C251 C252 C226 107.9(2)
C243 C253 C228 120.06(14)
C243 C253 C227 120.05(14)
C228 C253 C227 108.2(2)
C228 C254 C244 120.02(14)
C228 C254 C229 119.95(14)
C244 C254 C229 108.2(2)
C230 C255 C245 120.12(14)
C230 C255 C229 120.02(14)
C245 C255 C229 107.8(3)
C246 C256 C222 120.02(14)
C246 C256 C230 119.90(14)
C222 C256 C230 108.2(3)
C222 C257 C247 120.01(14)
C222 C257 C223 120.00(14)
C247 C257 C223 107.8(3)
C224 C258 C248 120.06(14)
C224 C258 C223 119.95(14)
C248 C258 C223 107.8(2)
C249 C259 C224 119.95(14)
C249 C259 C225 119.97(14)
C224 C259 C225 108.4(2)
C225 C260 C226 120.10(14)
C225 C260 C250 119.98(14)
C226 C260 C250 107.9(3)
C302 C301 C307 120.1(3)
C302 C301 C306 120.1(3)
C307 C301 C306 108.3(3)
C301 C302 C303 119.9(3)
C301 C302 C308 119.8(3)
C303 C302 C308 108.4(3)
C304 C303 C309 120.0(3)
C304 C303 C302 120.1(3)
C309 C303 C302 107.6(3)
C303 C304 C305 120.0(3)
C303 C304 C310 120.1(3)
C305 C304 C310 107.9(3)
C306 C305 C304 119.9(3)
C306 C305 C311 119.9(3)
C304 C305 C311 108.0(3)
C305 C306 C312 119.9(3)
C305 C306 C301 120.1(3)
C312 C306 C301 108.0(3)
C314 C307 C301 120.1(3)
C314 C307 C313 119.9(3)
C301 C307 C313 107.5(3)
C315 C308 C316 120.1(3)
C315 C308 C302 120.0(3)
C316 C308 C302 107.8(3)
C317 C309 C303 119.9(3)
C317 C309 C316 120.0(3)
C303 C309 C316 108.3(3)
C318 C310 C319 119.9(3)
C318 C310 C304 119.9(3)
C319 C310 C304 108.2(3)
C320 C311 C319 119.9(3)
C320 C311 C305 120.1(3)
C319 C311 C305 108.1(3)
C321 C312 C306 120.2(3)
C321 C312 C313 120.0(3)
C306 C312 C313 107.7(3)
C323 C313 C307 120.2(3)
C323 C313 C312 120.0(3)
C307 C313 C312 108.4(3)
C307 C314 C324 119.9(3)
C307 C314 C315 119.8(3)
C324 C314 C315 108.5(3)
C308 C315 C314 120.1(3)
C308 C315 C325 119.9(3)
C314 C315 C325 107.8(3)
C326 C316 C308 120.0(3)
C326 C316 C309 120.0(3)
C308 C316 C309 107.9(3)
C309 C317 C318 120.1(3)
C309 C317 C327 120.0(3)
C318 C317 C327 108.2(3)
C310 C318 C317 120.0(3)
C310 C318 C328 120.1(3)
C317 C318 C328 108.0(3)
C329 C319 C310 120.1(3)
C329 C319 C311 120.1(3)
C310 C319 C311 107.9(3)
C311 C320 C321 120.0(3)
C311 C320 C330 120.0(3)
C321 C320 C330 108.2(3)
C312 C321 C320 119.9(3)
C312 C321 C322 120.0(3)
C320 C321 C322 107.9(3)
C357 C322 C356 120.0(3)
C357 C322 C321 120.0(3)
C356 C322 C321 108.0(3)
C313 C323 C357 120.1(3)
C313 C323 C358 119.9(3)
C357 C323 C358 108.2(3)
C358 C324 C314 120.2(3)
C358 C324 C359 120.0(3)
C314 C324 C359 107.5(3)
C360 C325 C359 120.1(3)
C360 C325 C315 120.1(3)
C359 C325 C315 107.8(3)
C316 C326 C352 120.0(3)
C316 C326 C360 119.9(3)
C352 C326 C360 108.1(3)
C352 C327 C317 120.0(3)
C352 C327 C353 120.0(3)
C317 C327 C353 107.7(3)
C354 C328 C318 120.1(3)
C354 C328 C353 120.0(3)
C318 C328 C353 107.9(3)
C319 C329 C354 120.0(3)
C319 C329 C355 119.9(3)
C354 C329 C355 107.9(3)
C355 C330 C356 120.0(3)
C355 C330 C320 120.1(3)
C356 C330 C320 107.7(3)
C332 C331 C336 120.1(3)
C332 C331 C337 120.0(3)
C336 C331 C337 108.3(3)
C331 C332 C338 120.1(3)
C331 C332 C333 119.9(3)
C338 C332 C333 108.6(3)
C334 C333 C332 119.9(3)
C334 C333 C339 120.0(3)
C332 C333 C339 107.4(3)
C333 C334 C340 120.0(3)
C333 C334 C335 120.1(3)
C340 C334 C335 107.4(3)
C336 C335 C334 120.0(3)
C336 C335 C341 119.9(3)
C334 C335 C341 108.5(3)
C335 C336 C331 120.0(3)
C335 C336 C342 120.0(3)
C331 C336 C342 107.6(3)
C344 C337 C331 119.9(3)
C344 C337 C343 119.9(3)
C331 C337 C343 107.9(3)
C345 C338 C346 120.0(3)
C345 C338 C332 119.9(3)
C346 C338 C332 107.8(3)
C347 C339 C346 119.9(3)
C347 C339 C333 119.9(3)
C346 C339 C333 108.3(3)
C348 C340 C334 120.0(3)
C348 C340 C349 120.0(3)
C334 C340 C349 108.5(3)
C350 C341 C335 120.0(3)
C350 C341 C349 120.0(3)
C335 C341 C349 107.7(3)
C351 C342 C336 120.0(3)
C351 C342 C343 120.0(3)
C336 C342 C343 108.4(3)
C353 C343 C342 120.0(3)
C353 C343 C337 120.0(3)
C342 C343 C337 107.7(3)
C337 C344 C354 120.0(3)
C337 C344 C345 120.1(3)
C354 C344 C345 107.7(3)
C338 C345 C344 120.0(3)
C338 C345 C355 119.8(3)
C344 C345 C355 108.4(3)
C356 C346 C338 120.1(3)
C356 C346 C339 120.0(3)
C338 C346 C339 107.9(3)
C339 C347 C357 120.1(3)
C339 C347 C348 120.0(3)
C357 C347 C348 108.1(3)
C340 C348 C347 120.0(3)
C340 C348 C358 120.0(3)
C347 C348 C358 108.0(3)
C359 C349 C340 120.0(3)
C359 C349 C341 120.0(3)
C340 C349 C341 107.8(3)
C341 C350 C351 120.1(3)
C341 C350 C360 120.0(3)
C351 C350 C360 108.1(3)
C342 C351 C352 120.0(3)
C342 C351 C350 119.9(3)
C352 C351 C350 108.0(3)
C327 C352 C351 120.0(3)
C327 C352 C326 120.0(3)
C351 C352 C326 107.9(3)
C343 C353 C328 120.1(3)
C343 C353 C327 120.0(3)
C328 C353 C327 108.2(3)
C328 C354 C344 120.0(3)
C328 C354 C329 119.9(3)
C344 C354 C329 108.3(3)
C330 C355 C345 120.1(3)
C330 C355 C329 120.0(3)
C345 C355 C329 107.8(3)
C346 C356 C322 120.0(3)
C346 C356 C330 119.9(3)
C322 C356 C330 108.2(3)
C322 C357 C347 120.0(3)
C322 C357 C323 120.0(3)
C347 C357 C323 107.8(3)
C324 C358 C348 120.0(3)
C324 C358 C323 119.9(3)
C348 C358 C323 107.8(3)
C349 C359 C324 120.0(3)
C349 C359 C325 120.0(3)
C324 C359 C325 108.4(3)
C325 C360 C326 120.0(3)
C325 C360 C350 120.0(3)
C326 C360 C350 107.8(3)

loop_
_geom_bond_atom_site_label_1
_geom_bond_atom_site_label_2
_geom_bond_distance
P C107 1.794(4)
P C101 1.796(4)
P C113 1.799(4)
P C119 1.802(4)
C101 C102 1.397(6)
C101 C106 1.402(6)
C102 C103 1.389(6)
C103 C104 1.393(7)
C104 C105 1.389(7)
C105 C106 1.389(6)
C107 C108 1.397(6)
C107 C112 1.398(6)
C108 C109 1.399(6)
C109 C110 1.388(7)
C110 C111 1.389(7)
C111 C112 1.389(6)
C113 C118 1.397(5)
C113 C114 1.412(5)
C114 C115 1.395(6)
C115 C116 1.393(7)
C116 C117 1.389(6)
C117 C118 1.391(6)
C201 C202 1.396(2)
C201 C207 1.456(2)
C201 C206 1.457(2)
C202 C203 1.459(2)
C202 C208 1.459(2)
C203 C204 1.395(2)
C203 C209 1.459(2)
C204 C205 1.457(2)
C204 C210 1.459(2)
C205 C206 1.397(2)
C205 C211 1.458(2)
C206 C212 1.457(2)
C207 C214 1.397(2)
C207 C213 1.457(2)
C208 C215 1.395(2)
C208 C216 1.459(2)
C209 C217 1.396(2)
C209 C216 1.459(2)
C210 C218 1.396(2)
C210 C219 1.457(2)
C211 C220 1.395(2)
C211 C219 1.458(2)
C212 C221 1.395(2)
C212 C213 1.457(2)
C213 C223 1.395(2)
C214 C224 1.457(2)
C214 C215 1.457(2)
C215 C225 1.459(2)
C216 C226 1.396(2)
C217 C218 1.457(2)
C217 C227 1.458(2)
C218 C228 1.457(2)
C219 C229 1.395(2)
C220 C221 1.458(2)
C220 C230 1.459(2)
C221 C222 1.458(2)
C222 C257 1.396(2)
C222 C256 1.458(2)
C223 C257 1.458(2)
C223 C258 1.459(2)
C224 C258 1.395(2)
C224 C259 1.458(2)
C225 C260 1.394(2)
C225 C259 1.459(2)
C226 C252 1.458(2)
C226 C260 1.458(2)
C227 C252 1.396(2)
C227 C253 1.458(2)
C228 C254 1.396(2)
C228 C253 1.458(2)
C229 C254 1.458(2)
C229 C255 1.459(2)
C230 C255 1.394(2)
C230 C256 1.459(2)
C231 C232 1.396(2)
C231 C236 1.457(2)
C231 C237 1.458(2)
C232 C238 1.458(2)
C232 C233 1.459(2)
C233 C234 1.395(2)
C233 C239 1.460(2)
C234 C240 1.457(2)
C234 C235 1.458(2)
C235 C236 1.396(2)
C235 C241 1.458(2)
C236 C242 1.458(2)
C237 C244 1.395(2)
C237 C243 1.460(2)
C238 C245 1.397(2)
C238 C246 1.457(2)
C239 C247 1.395(2)
C239 C246 1.460(2)
C240 C248 1.396(2)
C240 C249 1.458(2)
C241 C250 1.395(2)
C241 C249 1.459(2)
C242 C251 1.396(2)
C242 C243 1.458(2)
C243 C253 1.394(2)
C244 C254 1.457(2)
C244 C245 1.457(2)
C245 C255 1.458(2)
C246 C256 1.395(2)
C247 C257 1.457(2)
C247 C248 1.458(2)
C248 C258 1.458(2)
C249 C259 1.395(2)
C250 C251 1.458(2)
C250 C260 1.459(2)
C251 C252 1.458(2)
C301 C302 1.396(3)
C301 C307 1.456(3)
C301 C306 1.457(3)
C302 C303 1.459(3)
C302 C308 1.459(3)
C303 C304 1.395(3)
C303 C309 1.459(3)
C304 C305 1.457(3)
C304 C310 1.459(3)
C305 C306 1.397(3)
C305 C311 1.458(3)
C306 C312 1.456(3)
C307 C314 1.397(3)
C307 C313 1.457(3)
C308 C315 1.395(3)
C308 C316 1.458(3)
C309 C317 1.395(3)
C309 C316 1.459(3)
C310 C318 1.396(3)
C310 C319 1.457(3)
C311 C320 1.395(3)
C311 C319 1.458(3)
C312 C321 1.395(3)
C312 C313 1.457(3)
C313 C323 1.394(3)
C314 C324 1.457(3)
C314 C315 1.458(3)
C315 C325 1.459(3)
C316 C326 1.396(3)
C317 C318 1.457(3)
C317 C327 1.458(3)
C318 C328 1.457(3)
C319 C329 1.395(3)
C320 C321 1.458(3)
C320 C330 1.459(3)
C321 C322 1.458(3)
C322 C357 1.396(3)
C322 C356 1.458(3)
C323 C357 1.458(3)
C323 C358 1.459(3)
C324 C358 1.395(3)
C324 C359 1.458(3)
C325 C360 1.394(3)
C325 C359 1.458(3)
C326 C352 1.458(3)
C326 C360 1.459(3)
C327 C352 1.396(3)
C327 C353 1.458(3)
C328 C354 1.396(3)
C328 C353 1.458(3)
C329 C354 1.458(3)
C329 C355 1.459(3)
C330 C355 1.394(3)
C330 C356 1.458(3)
C331 C332 1.396(3)
C331 C336 1.457(3)
C331 C337 1.458(3)
C332 C338 1.458(3)
C332 C333 1.459(3)
C333 C334 1.395(3)
C333 C339 1.460(3)
C334 C340 1.457(3)
C334 C335 1.458(3)
C335 C336 1.396(3)
C335 C341 1.458(3)
C336 C342 1.458(3)
C337 C344 1.396(3)
C337 C343 1.460(3)
C338 C345 1.397(3)
C338 C346 1.457(3)
C339 C347 1.395(3)
C339 C346 1.460(3)
C340 C348 1.396(3)
C340 C349 1.458(3)
C341 C350 1.395(3)
C341 C349 1.459(3)
C342 C351 1.396(3)
C342 C343 1.458(3)
C343 C353 1.394(3)
C344 C354 1.457(3)
C344 C345 1.457(3)
C345 C355 1.458(3)
C346 C356 1.395(3)
C347 C357 1.457(3)
C347 C348 1.458(3)
C348 C358 1.458(3)
C349 C359 1.395(3)
C350 C351 1.458(3)
C350 C360 1.459(3)
C351 C352 1.458(3)
